data_4307628
loop_
_publ_author_name
'Alain Lafond'
'Jason A. Cody'
'Marc Souilah'
'Catherine Guillot-Deudon'
'Ragnar Kiebach'
'Wolfgang Bensch'

_publ_contact_author_address
;Institut des Materiaux Jean Rouxel,
2, rue de la Houssiniere,
BP 32229, 44322 Nantes cedex 03,
France
;
_publ_contact_author_email Alain.Lafond@cnrs-imn.fr
_publ_contact_author_fax +33-240-37-39-95
_publ_contact_author_name 'Dr. Alain Lafond'
_publ_contact_author_phone +33-240-37-39-95
_publ_section_title
;
Syntheses and X-ray Diffraction, Photochemical, and Optical
Characterization of Cu2SixSn1-xS3 (0.4 <=x<= 0.6) for Photovoltaic
Applications
;
_journal_name_full 'Inorganic Chemistry'
_journal_page_first 1502
_journal_page_last 1506
_journal_paper_doi 10.1021/ic0621087
_journal_volume 46
_journal_year 2007
_chemical_formula_sum 'Cu2 S3 Si0.37 Sn0.63'
_chemical_formula_weight 308.5
_chemical_name_systematic ' ?'
_space_group_IT_number 9
_symmetry_cell_setting monoclinic
_symmetry_space_group_name_Hall 'C -2yc'
_symmetry_space_group_name_H-M 'C 1 c 1'
_audit_creation_method 'Jana2000 Version : 03/02/2005'
_cell_angle_alpha 90
_cell_angle_beta 108.788
_cell_angle_gamma 90
_cell_formula_units_Z 4
_cell_length_a 6.5423
_cell_length_b 11.4132
_cell_length_c 6.5317
_cell_volume 461.726
_computing_publication_material '(Jana2000; Petricek and Dusek, 2000)'
_computing_structure_refinement '(Jana2000; Petricek and Dusek, 2000)'
_diffrn_measured_fraction_theta_full 0.99
_diffrn_measurement_device_type 'Nonius CCD'
_diffrn_radiation_type 'Mo K\a'
_diffrn_radiation_wavelength 0.71069
_diffrn_reflns_av_R_equivalents 0.0490
_diffrn_reflns_av_sigmaI/netI 0.0249
_diffrn_reflns_limit_h_max 10
_diffrn_reflns_limit_h_min -11
_diffrn_reflns_limit_k_max 20
_diffrn_reflns_limit_k_min -20
_diffrn_reflns_limit_l_max 11
_diffrn_reflns_limit_l_min -11
_diffrn_reflns_number 9646
_diffrn_reflns_theta_full 39.99
_diffrn_reflns_theta_max 39.99
_diffrn_reflns_theta_min 6.59
_exptl_absorpt_coefficient_mu 13.833
_exptl_absorpt_correction_T_max 0.455
_exptl_absorpt_correction_T_min 0.281
_exptl_absorpt_correction_type gaussian
_exptl_absorpt_process_details '(Jana2000; Petricek and Dusek, 2000)'
_exptl_crystal_colour black
_exptl_crystal_density_diffrn 4.4358
_exptl_crystal_F_000 570
_exptl_crystal_size_max 0.1309
_exptl_crystal_size_mid 0.0843
_exptl_crystal_size_min 0.0757
_refine_diff_density_max 1.10
_refine_diff_density_min -0.95
_refine_ls_extinction_coef 0.062(6)
_refine_ls_extinction_method 'B-C type 1 Gaussian isotropic (Becker & Coppens, 1974)'
_refine_ls_goodness_of_fit_ref 1.29
_refine_ls_number_parameters 55
_refine_ls_number_reflns 2426
_refine_ls_R_factor_all 0.0671
_refine_ls_R_factor_gt 0.0404
_refine_ls_structure_factor_coef F
_refine_ls_weighting_details w=1/(\s^2^(F)+0.0004F^2^)
_refine_ls_weighting_scheme sigma
_refine_ls_wR_factor_gt 0.0479
_refine_ls_wR_factor_ref 0.0498
_reflns_number_gt 1946
_reflns_number_total 2426
_reflns_threshold_expression I>2\s(I)
_cod_data_source_file ic0621087si20061106_104014.cif
_cod_data_source_block (I)
_cod_depositor_comments
;
The following automatic conversions were performed:
'_exptl_absorpt_correction_type' value 'Gaussian' changed to 'gaussian'
according to '/home/saulius/struct/CIF-dictionaries/cif_core.dic'
dictionary named 'cif_core.dic' version 2.4.1 from 2010-06-29.

Automatic conversion script
Id: cif_fix_enum 1527 2010-12-29 10:47:43Z saulius 
;
_cod_original_cell_volume 461.7259
_cod_database_code 4307628
_cod_database_fobs_code 4307628

loop_
_symmetry_equiv_pos_site_id
_symmetry_equiv_pos_as_xyz
1 x,y,z
2 x,-y,1/2+z
3 1/2+x,1/2+y,z
4 1/2+x,1/2-y,1/2+z

loop_
_atom_site_label
_atom_site_type_symbol
_atom_site_fract_x
_atom_site_fract_y
_atom_site_fract_z
_atom_site_adp_type
_atom_site_U_iso_or_equiv
_atom_site_symmetry_multiplicity
_atom_site_occupancy
_atom_site_calc_flag
_atom_site_refinement_flags
_atom_site_disorder_assembly
_atom_site_disorder_group
Cu1 Cu -0.0283(2) 0.41426(5) -0.02040(19) Uani 0.0257(4) 4 1 d . . .
Cu2 Cu -0.0161(2) 0.25030(5) 0.47835(19) Uani 0.0256(3) 4 1 d . . .
Sn Sn 0 0.08872(3) 0 Uani 0.01208(9) 4 0.627(2) d . . .
Si Si 0 0.0887 0 Uani 0.01208(9) 4 0.373(2) d . . .
S1 S 0.3662(3) 0.08416(9) 0.1073(2) Uani 0.0206(3) 4 1 d . . .
S2 S 0.3568(3) 0.25214(10) 0.6083(3) Uani 0.0210(3) 4 1 d . . .
S3 S 0.3574(2) 0.41847(9) 0.1154(3) Uani 0.0209(3) 4 1 d . . .

loop_
_atom_site_aniso_label
_atom_site_aniso_type_symbol
_atom_site_aniso_U_11
_atom_site_aniso_U_22
_atom_site_aniso_U_33
_atom_site_aniso_U_12
_atom_site_aniso_U_13
_atom_site_aniso_U_23
Cu1 Cu 0.0329(9) 0.0222(3) 0.0234(6) 0.0005(3) 0.0110(6) 0.0007(3)
Cu2 Cu 0.0244(5) 0.0257(3) 0.0242(7) 0.0021(3) 0.0045(4) -0.0040(2)
Sn Sn 0.01133(15) 0.01218(13) 0.01242(15) -0.0004(3) 0.00341(12) 0.0000(2)
Si Si 0.01133(15) 0.01218(13) 0.01242(15) -0.0004(3) 0.00341(12) 0.0000(2)
S1 S 0.0323(6) 0.0154(4) 0.0156(4) 0.0017(4) 0.0098(4) 0.0003(4)
S2 S 0.0174(6) 0.0251(5) 0.0186(4) 0.0040(4) 0.0031(4) -0.0045(4)
S3 S 0.0141(4) 0.0179(5) 0.0284(5) 0.0007(4) 0.0037(4) -0.0044(4)

loop_
_atom_type_symbol
_atom_type_scat_dispersion_real
_atom_type_scat_dispersion_imag
_atom_type_scat_source
Cu 0.320 1.265 'International Tables Vol C Tables  4.2.6.8 and 6.1.1.1'
Sn -0.654 1.425 'International Tables Vol C Tables  4.2.6.8 and 6.1.1.1'
Si 0.082 0.070 'International Tables Vol C Tables  4.2.6.8 and 6.1.1.1'
S 0.125 0.123 'International Tables Vol C Tables  4.2.6.8 and 6.1.1.1'

loop_
_geom_angle_atom_site_label_1
_geom_angle_atom_site_label_2
_geom_angle_atom_site_label_3
_geom_angle_site_symmetry_1
_geom_angle_site_symmetry_2
_geom_angle_site_symmetry_3
_geom_angle
_geom_angle_publ_flag
S1 Cu1 S1 3_455 . 4_454 110.65(6) yes
S1 Cu1 S2 3_455 . 4_454 113.06(9) yes
S1 Cu1 S3 3_455 . . 104.63(6) yes
S1 Cu1 S1 4_454 . 3_455 110.65(6) yes
S1 Cu1 S2 4_454 . 4_454 111.72(6) yes
S1 Cu1 S3 4_454 . . 108.26(9) yes
S2 Cu1 S3 4_454 . . 108.14(6) yes
S1 Cu2 S2 4_455 . . 107.25(6) yes
S1 Cu2 S2 4_455 . 4_454 110.24(6) yes
S1 Cu2 S3 4_455 . 4_455 109.20(8) yes
S2 Cu2 S2 . . 4_454 111.67(9) yes
S2 Cu2 S3 . . 4_455 108.84(6) yes
S2 Cu2 S2 4_454 . . 111.67(9) yes
S2 Cu2 S3 4_454 . 4_455 109.58(6) yes
S1 Sn S2 . . 4_454 115.13(5) yes
S1 Sn S3 . . 3_445 111.46(5) yes
S1 Sn S3 . . 4_454 109.92(6) yes
S2 Sn S3 4_454 . 3_445 108.22(6) yes
S2 Sn S3 4_454 . 4_454 107.25(5) yes
S3 Sn S3 3_445 . 4_454 104.21(5) yes
S3 Sn S3 4_454 . 3_445 104.21(5) yes
S1 Si S2 . . 4_454 115.13(5) yes
S1 Si S3 . . 3_445 111.46(5) yes
S1 Si S3 . . 4_454 109.92(6) yes
S2 Si S3 4_454 . 3_445 108.22(6) yes
S2 Si S3 4_454 . 4_454 107.25(5) yes
S3 Si S3 3_445 . 4_454 104.21(5) yes
S3 Si S3 4_454 . 3_445 104.21(5) yes

loop_
_geom_bond_atom_site_label_1
_geom_bond_atom_site_label_2
_geom_bond_site_symmetry_1
_geom_bond_site_symmetry_2
_geom_bond_distance
_geom_bond_publ_flag
Cu1 S1 . 3_455 2.3029(17) yes
Cu1 S1 . 4_454 2.3044(19) yes
Cu1 S2 . 4_454 2.2990(17) yes
Cu1 S3 . . 2.390(2) yes
Cu2 S1 . 4_455 2.2999(17) yes
Cu2 S2 . . 2.311(2) yes
Cu2 S2 . 4_454 2.2893(19) yes
Cu2 S3 . 4_455 2.3820(18) yes
Sn S1 . . 2.2696(19) yes
Sn S2 . 4_454 2.2591(15) yes
Sn S3 . 3_445 2.3807(15) yes
Sn S3 . 4_454 2.3827(17) yes
Si S1 . . 2.2696(19) yes
Si S2 . 4_454 2.2591(15) yes
Si S3 . 3_445 2.3807(14) yes
Si S3 . 4_454 2.3827(17) yes
